data_2234316
loop_
_publ_author_name
'Liu, Qiong'

_publ_section_title
;
 Poly[\m~2~-aqua-bis[\m~4~-2-(1<i>H</i>-1,2,3-benzotriazol-1-yl)acetato]dipotassium]
;
_journal_coeditor_code LH5422
_journal_issue 4
_journal_name_full 'Acta Crystallographica Section E'
_journal_page_first m379
_journal_paper_doi 10.1107/S1600536812008963
_journal_volume 68
_journal_year 2012
_chemical_formula_iupac '[K (C8 H6 N3 O2) 0.5(H2 O)]'
_chemical_formula_sum 'C8 H7 K N3 O2.5'
_chemical_formula_weight 224.26
_chemical_name_systematic
;
Poly[\m~2~-aqua-bis[\m~4~-2-(1<i>H</i>-1,2,3-benzotriazol-1-
yl)acetato]dipotassium]
;
_space_group_IT_number 5
_symmetry_cell_setting monoclinic
_symmetry_space_group_name_Hall 'C 2y'
_symmetry_space_group_name_H-M 'C 1 2 1'
_atom_sites_solution_hydrogens geom
_atom_sites_solution_primary direct
_atom_sites_solution_secondary difmap
_audit_creation_method SHELXL-97
_cell_angle_alpha 90.00
_cell_angle_beta 104.98(3)
_cell_angle_gamma 90.00
_cell_formula_units_Z 4
_cell_length_a 12.159(2)
_cell_length_b 4.5893(9)
_cell_length_c 17.666(4)
_cell_measurement_reflns_used 4308
_cell_measurement_temperature 296(2)
_cell_measurement_theta_max 27.6
_cell_measurement_theta_min 3.4
_cell_volume 952.3(4)
_computing_cell_refinement 'SAINT (Bruker, 2007)'
_computing_data_collection 'SMART (Bruker, 2007)'
_computing_data_reduction 'SAINT (Bruker, 2007)'
_computing_molecular_graphics 'SHELXTL (Sheldrick, 2008)'
_computing_publication_material 'SHELXTL (Sheldrick, 2008)'
_computing_structure_refinement 'SHELXL97 (Sheldrick, 2008)'
_computing_structure_solution 'SHELXS97 (Sheldrick, 2008)'
_diffrn_ambient_temperature 296(2)
_diffrn_measured_fraction_theta_full 0.998
_diffrn_measured_fraction_theta_max 0.998
_diffrn_measurement_device_type 'Bruker SMART CCD area-detector'
_diffrn_measurement_method '\f and \w scans'
_diffrn_radiation_monochromator graphite
_diffrn_radiation_source 'fine-focus sealed tube'
_diffrn_radiation_type MoK\a
_diffrn_radiation_wavelength 0.71073
_diffrn_reflns_av_R_equivalents 0.0534
_diffrn_reflns_av_sigmaI/netI 0.0809
_diffrn_reflns_limit_h_max 15
_diffrn_reflns_limit_h_min -15
_diffrn_reflns_limit_k_max 5
_diffrn_reflns_limit_k_min -5
_diffrn_reflns_limit_l_max 22
_diffrn_reflns_limit_l_min -22
_diffrn_reflns_number 4827
_diffrn_reflns_theta_full 27.47
_diffrn_reflns_theta_max 27.47
_diffrn_reflns_theta_min 3.36
_diffrn_standards_number 0
_exptl_absorpt_coefficient_mu 0.540
_exptl_absorpt_correction_T_max 0.937
_exptl_absorpt_correction_T_min 0.878
_exptl_absorpt_correction_type multi-scan
_exptl_absorpt_process_details '(SADABS; Sheldrick, 1996)'
_exptl_crystal_colour colorless
_exptl_crystal_density_diffrn 1.564
_exptl_crystal_density_method 'not measured'
_exptl_crystal_description prism
_exptl_crystal_F_000 460
_exptl_crystal_size_max 0.3
_exptl_crystal_size_mid 0.2
_exptl_crystal_size_min 0.12
_refine_diff_density_max 0.455
_refine_diff_density_min -0.235
_refine_ls_abs_structure_details 'Flack (1983), 925 Friedel pairs'
_refine_ls_abs_structure_Flack -0.02(9)
_refine_ls_extinction_method none
_refine_ls_goodness_of_fit_ref 1.054
_refine_ls_hydrogen_treatment mixed
_refine_ls_matrix_type full
_refine_ls_number_parameters 136
_refine_ls_number_reflns 2140
_refine_ls_number_restraints 0
_refine_ls_restrained_S_all 1.054
_refine_ls_R_factor_all 0.1053
_refine_ls_R_factor_gt 0.0693
_refine_ls_shift/su_max 0.000
_refine_ls_shift/su_mean 0.000
_refine_ls_structure_factor_coef Fsqd
_refine_ls_weighting_details 'calc w=1/[\s^2^(Fo^2^)+(0.0551P)^2^+0.0000P] where P=(Fo^2^+2Fc^2^)/3'
_refine_ls_weighting_scheme calc
_refine_ls_wR_factor_gt 0.1231
_refine_ls_wR_factor_ref 0.1354
_reflns_number_gt 1508
_reflns_number_total 2140
_reflns_threshold_expression I>2\s(I)
_cod_data_source_file lh5422.cif
_cod_data_source_block I
_cod_depositor_comments
;

2017-05-02
Z value and formula fixed to values more according to usual
chemical conventions.                 miguel
;
_cod_original_formula_sum 'C16 H14 K2 N6 O5'
_cod_original_formula_weight 448.53
_cod_original_formula_moiety 'C16 H14 K2 N6 O5'
_cod_original_formula_units_Z 2
_cod_original_cell_volume 952.2(3)
_cod_original_sg_symbol_H-M 'C 2'
_cod_database_code 2234316
_cod_database_fobs_code 2234316

loop_
_symmetry_equiv_pos_as_xyz
'x, y, z'
'-x, y, -z'
'x+1/2, y+1/2, z'
'-x+1/2, y+1/2, -z'

loop_
_atom_site_type_symbol
_atom_site_label
_atom_site_fract_x
_atom_site_fract_y
_atom_site_fract_z
_atom_site_U_iso_or_equiv
_atom_site_adp_type
_atom_site_calc_flag
_atom_site_refinement_flags
_atom_site_occupancy
K K1 0.62160(7) 0.3984(3) 0.43153(5) 0.0478(3) Uani d . 1
O O1 0.3919(3) 0.6125(7) 0.39356(19) 0.0563(9) Uani d . 1
O O2 0.2403(2) 0.3829(10) 0.41277(15) 0.0495(7) Uani d . 1
N N1 0.3763(3) 0.3467(9) 0.2538(2) 0.0481(10) Uani d . 1
N N2 0.4845(3) 0.2466(10) 0.2740(2) 0.0601(12) Uani d . 1
N N3 0.5400(3) 0.3627(15) 0.2268(2) 0.0670(13) Uani d . 1
C C1 0.3119(3) 0.4388(11) 0.3754(2) 0.0388(11) Uani d . 1
C C2 0.2979(4) 0.2654(12) 0.2991(3) 0.0541(13) Uani d . 1
H H2A 0.3078 0.0599 0.3119 0.065 Uiso calc R 1
H H2B 0.2208 0.2920 0.2670 0.065 Uiso calc R 1
C C3 0.4673(4) 0.5401(12) 0.1754(3) 0.0489(12) Uani d . 1
C C4 0.4849(5) 0.7071(14) 0.1142(3) 0.0687(16) Uani d . 1
H H4A 0.5550 0.7097 0.1023 0.082 Uiso calc R 1
C C5 0.3952(5) 0.8677(19) 0.0721(3) 0.0718(16) Uani d . 1
H H5A 0.4048 0.9844 0.0313 0.086 Uiso calc R 1
C C6 0.2893(5) 0.8601(15) 0.0894(3) 0.0667(15) Uani d . 1
H H6A 0.2297 0.9691 0.0588 0.080 Uiso calc R 1
C C7 0.2702(4) 0.6970(12) 0.1501(3) 0.0562(13) Uani d . 1
H H7A 0.2001 0.6952 0.1620 0.067 Uiso calc R 1
C C8 0.3618(4) 0.5360(11) 0.1923(3) 0.0442(11) Uani d . 1
O O3 0.5000 0.0180(11) 0.5000 0.0529(13) Uani d S 1
H H3 0.465(4) -0.090(18) 0.461(3) 0.083(17) Uiso d . 1

loop_
_atom_site_aniso_label
_atom_site_aniso_U_11
_atom_site_aniso_U_22
_atom_site_aniso_U_33
_atom_site_aniso_U_12
_atom_site_aniso_U_13
_atom_site_aniso_U_23
K1 0.0443(5) 0.0509(5) 0.0467(6) -0.0037(6) 0.0089(4) 0.0024(6)
O1 0.060(2) 0.054(2) 0.055(2) -0.0158(18) 0.0148(16) -0.0082(17)
O2 0.0438(15) 0.0609(18) 0.0465(17) 0.003(2) 0.0165(12) 0.004(2)
N1 0.044(2) 0.062(3) 0.041(2) -0.008(2) 0.0158(16) -0.006(2)
N2 0.052(3) 0.081(3) 0.046(3) 0.001(2) 0.0098(19) -0.003(2)
N3 0.050(2) 0.095(4) 0.058(3) -0.005(3) 0.017(2) -0.008(3)
C1 0.039(2) 0.035(3) 0.038(2) 0.004(2) 0.0025(17) 0.007(2)
C2 0.057(3) 0.062(3) 0.045(3) -0.020(2) 0.016(2) -0.007(2)
C3 0.052(3) 0.058(3) 0.037(3) -0.010(3) 0.013(2) -0.016(2)
C4 0.064(4) 0.085(4) 0.063(4) -0.015(3) 0.028(3) -0.013(3)
C5 0.103(4) 0.069(4) 0.051(3) -0.011(5) 0.032(3) -0.003(4)
C6 0.087(4) 0.060(4) 0.050(3) 0.007(4) 0.012(3) 0.002(3)
C7 0.052(3) 0.061(3) 0.057(3) 0.004(3) 0.016(2) -0.016(3)
C8 0.045(3) 0.052(3) 0.037(3) -0.007(2) 0.013(2) -0.017(2)
O3 0.065(3) 0.042(3) 0.048(3) 0.000 0.008(3) 0.000

loop_
_atom_type_symbol
_atom_type_description
_atom_type_scat_dispersion_real
_atom_type_scat_dispersion_imag
_atom_type_scat_source
C C 0.0033 0.0016 'International Tables Vol C Tables 4.2.6.8 and 6.1.1.4'
H H 0.0000 0.0000 'International Tables Vol C Tables 4.2.6.8 and 6.1.1.4'
N N 0.0061 0.0033 'International Tables Vol C Tables 4.2.6.8 and 6.1.1.4'
O O 0.0106 0.0060 'International Tables Vol C Tables 4.2.6.8 and 6.1.1.4'
K K 0.2009 0.2494 'International Tables Vol C Tables 4.2.6.8 and 6.1.1.4'

loop_
_geom_angle_atom_site_label_1
_geom_angle_atom_site_label_2
_geom_angle_atom_site_label_3
_geom_angle_site_symmetry_1
_geom_angle_site_symmetry_3
_geom_angle
O2 K1 O3 3 . 158.80(10)
O2 K1 O2 3 2_656 86.48(10)
O3 K1 O2 . 2_656 78.97(8)
O2 K1 O2 3 3_545 111.47(9)
O3 K1 O2 . 3_545 82.54(10)
O2 K1 O2 2_656 3_545 84.30(10)
O2 K1 O1 3 . 101.92(10)
O3 K1 O1 . . 73.74(9)
O2 K1 O1 2_656 . 122.19(10)
O2 K1 O1 3_545 . 138.77(10)
O2 K1 N2 3 . 105.55(11)
O3 K1 N2 . . 91.61(10)
O2 K1 N2 2_656 . 164.82(13)
O2 K1 N2 3_545 . 82.69(10)
O1 K1 N2 . . 65.15(10)
O2 K1 O1 3 2_656 91.55(9)
O3 K1 O1 . 2_656 67.34(9)
O2 K1 O1 2_656 2_656 41.81(9)
O2 K1 O1 3_545 2_656 120.67(8)
O1 K1 O1 . 2_656 80.53(11)
N2 K1 O1 . 2_656 143.94(10)
O2 K1 C1 3 2_656 94.83(10)
O3 K1 C1 . 2_656 66.33(9)
O2 K1 C1 2_656 2_656 21.80(8)
O2 K1 C1 3_545 2_656 99.89(11)
O1 K1 C1 . 2_656 100.70(11)
N2 K1 C1 . 2_656 157.01(12)
O1 K1 C1 2_656 2_656 21.59(9)
O2 K1 C1 3 3_545 92.76(12)
O3 K1 C1 . 3_545 102.35(12)
O2 K1 C1 2_656 3_545 89.46(10)
O2 K1 C1 3_545 3_545 19.86(9)
O1 K1 C1 . 3_545 145.45(10)
N2 K1 C1 . 3_545 80.89(11)
O1 K1 C1 2_656 3_545 130.64(9)
C1 K1 C1 2_656 3_545 109.10(11)
O2 K1 K1 3 4_656 43.10(5)
O3 K1 K1 . 4_656 120.37(5)
O2 K1 K1 2_656 4_656 43.41(9)
O2 K1 K1 3_545 4_656 101.65(7)
O1 K1 K1 . 4_656 119.37(7)
N2 K1 K1 . 4_656 147.99(10)
O1 K1 K1 2_656 4_656 59.71(6)
C1 K1 K1 2_656 4_656 54.26(8)
C1 K1 K1 3_545 4_656 92.65(8)
O2 K1 K1 3 4_646 100.47(7)
O3 K1 K1 . 4_646 78.52(5)
O2 K1 K1 2_656 4_646 41.03(8)
O2 K1 K1 3_545 4_646 43.29(5)
O1 K1 K1 . 4_646 150.66(8)
N2 K1 K1 . 4_646 125.69(9)
O1 K1 K1 2_656 4_646 80.15(7)
C1 K1 K1 2_656 4_646 58.57(9)
C1 K1 K1 3_545 4_646 50.74(7)
K1 K1 K1 4_656 4_646 67.72(3)
O2 K1 K1 3 2_656 122.38(7)
O3 K1 K1 . 2_656 39.22(9)
O2 K1 K1 2_656 2_656 76.91(6)
O2 K1 K1 3_545 2_656 120.90(6)
O1 K1 K1 . 2_656 50.16(7)
N2 K1 K1 . 2_656 103.29(9)
O1 K1 K1 2_656 2_656 42.14(6)
C1 K1 K1 2_656 2_656 55.66(8)
C1 K1 K1 3_545 2_656 140.67(8)
K1 K1 K1 4_656 2_656 101.41(4)
K1 K1 K1 4_646 2_656 101.41(4)
O2 K1 H3 3 . 171.8(13)
O3 K1 H3 . . 16.0(9)
O2 K1 H3 2_656 . 93.3(9)
O2 K1 H3 3_545 . 76.6(13)
O1 K1 H3 . . 71.3(12)
N2 K1 H3 . . 76.2(9)
O1 K1 H3 2_656 . 82.9(10)
C1 K1 H3 2_656 . 82.2(9)
C1 K1 H3 3_545 . 95.4(13)
K1 K1 H3 4_656 . 135.8(9)
K1 K1 H3 4_646 . 84.5(11)
K1 K1 H3 2_656 . 49.8(12)
C1 O1 K1 . . 119.5(3)
C1 O1 K1 . 2_656 79.9(3)
K1 O1 K1 . 2_656 87.70(10)
C1 O2 K1 . 3_445 134.2(4)
C1 O2 K1 . 2_656 100.9(2)
K1 O2 K1 3_445 2_656 95.88(10)
C1 O2 K1 . 3_455 109.7(3)
K1 O2 K1 3_445 3_455 111.47(8)
K1 O2 K1 2_656 3_455 93.30(11)
N2 N1 C8 . . 110.1(3)
N2 N1 C2 . . 120.2(4)
C8 N1 C2 . . 129.6(4)
N3 N2 N1 . . 108.6(4)
N3 N2 K1 . . 104.3(3)
N1 N2 K1 . . 116.5(3)
N2 N3 C3 . . 108.3(4)
O1 C1 O2 . . 127.2(4)
O1 C1 C2 . . 117.7(4)
O2 C1 C2 . . 115.0(4)
O1 C1 K1 . 2_656 78.5(2)
O2 C1 K1 . 2_656 57.28(19)
C2 C1 K1 . 2_656 145.0(3)
O1 C1 K1 . 3_455 94.1(3)
O2 C1 K1 . 3_455 50.5(3)
C2 C1 K1 . 3_455 129.5(3)
K1 C1 K1 2_656 3_455 75.00(9)
N1 C2 C1 . . 114.4(4)
N1 C2 H2A . . 108.7
C1 C2 H2A . . 108.7
N1 C2 H2B . . 108.7
C1 C2 H2B . . 108.7
H2A C2 H2B . . 107.6
N3 C3 C4 . . 130.2(5)
N3 C3 C8 . . 108.9(4)
C4 C3 C8 . . 120.8(5)
C5 C4 C3 . . 117.4(5)
C5 C4 H4A . . 121.3
C3 C4 H4A . . 121.3
C4 C5 C6 . . 121.2(6)
C4 C5 H5A . . 119.4
C6 C5 H5A . . 119.4
C7 C6 C5 . . 122.3(6)
C7 C6 H6A . . 118.9
C5 C6 H6A . . 118.9
C6 C7 C8 . . 115.9(5)
C6 C7 H7A . . 122.1
C8 C7 H7A . . 122.1
N1 C8 C7 . . 133.5(4)
N1 C8 C3 . . 104.0(4)
C7 C8 C3 . . 122.4(5)
K1 O3 K1 . 2_656 101.56(17)
K1 O3 H3 . . 103(4)
K1 O3 H3 2_656 . 120(4)

loop_
_geom_bond_atom_site_label_1
_geom_bond_atom_site_label_2
_geom_bond_site_symmetry_2
_geom_bond_distance
_geom_bond_publ_flag
K1 O2 3 2.718(4) y
K1 O3 . 2.760(3) y
K1 O2 2_656 2.829(3) y
K1 O2 3_545 2.835(4) y
K1 O1 . 2.872(4) y
K1 N2 . 2.934(4) y
K1 O1 2_656 3.287(3) y
O1 C1 . 1.234(5) ?
O1 K1 2_656 3.287(3) ?
O2 C1 . 1.248(4) ?
O2 K1 3_445 2.718(4) ?
O2 K1 2_656 2.829(3) ?
O2 K1 3_455 2.835(4) ?
N1 N2 . 1.351(5) ?
N1 C8 . 1.367(6) ?
N1 C2 . 1.444(5) ?
N2 N3 . 1.314(6) ?
N3 C3 . 1.362(7) ?
C1 C2 . 1.536(6) ?
C1 K1 2_656 3.301(4) ?
C1 K1 3_455 3.461(5) ?
C2 H2A . 0.9700 ?
C2 H2B . 0.9700 ?
C3 C4 . 1.386(7) ?
C3 C8 . 1.389(6) ?
C4 C5 . 1.366(8) ?
C4 H4A . 0.9300 ?
C5 C6 . 1.399(6) ?
C5 H5A . 0.9300 ?
C6 C7 . 1.376(7) ?
C6 H6A . 0.9300 ?
C7 C8 . 1.383(7) ?
C7 H7A . 0.9300 ?
O3 K1 2_656 2.760(3) ?
O3 H3 . 0.87(6) ?

loop_
_geom_hbond_atom_site_label_D
_geom_hbond_atom_site_label_H
_geom_hbond_atom_site_label_A
_geom_hbond_site_symmetry_A
_geom_hbond_distance_DH
_geom_hbond_distance_HA
_geom_hbond_distance_DA
_geom_hbond_angle_DHA
O3 H3 O1 1_545 0.87(6) 1.87(7) 2.729(5) 167(7)

loop_
_geom_torsion_atom_site_label_1
_geom_torsion_atom_site_label_2
_geom_torsion_atom_site_label_3
_geom_torsion_atom_site_label_4
_geom_torsion_site_symmetry_1
_geom_torsion_site_symmetry_4
_geom_torsion
O2 K1 O1 C1 3 . 160.5(3)
O3 K1 O1 C1 . . -40.9(3)
O2 K1 O1 C1 2_656 . -106.1(3)
O2 K1 O1 C1 3_545 . 16.6(4)
N2 K1 O1 C1 . . 58.8(3)
O1 K1 O1 C1 2_656 . -109.9(3)
C1 K1 O1 C1 2_656 . -102.1(3)
C1 K1 O1 C1 3_545 . 47.4(4)
K1 K1 O1 C1 4_656 . -157.0(3)
K1 K1 O1 C1 4_646 . -60.5(4)
K1 K1 O1 C1 2_656 . -77.0(3)
O2 K1 O1 K1 3 2_656 -122.46(8)
O3 K1 O1 K1 . 2_656 36.13(8)
O2 K1 O1 K1 2_656 2_656 -29.10(15)
O2 K1 O1 K1 3_545 2_656 93.58(13)
N2 K1 O1 K1 . 2_656 135.76(13)
O1 K1 O1 K1 2_656 2_656 -32.88(11)
C1 K1 O1 K1 2_656 2_656 -25.14(12)
C1 K1 O1 K1 3_545 2_656 124.37(17)
K1 K1 O1 K1 4_656 2_656 -79.99(9)
K1 K1 O1 K1 4_646 2_656 16.52(19)
C8 N1 N2 N3 . . -0.8(6)
C2 N1 N2 N3 . . -176.7(4)
C8 N1 N2 K1 . . 116.5(3)
C2 N1 N2 K1 . . -59.4(5)
O2 K1 N2 N3 3 . 24.2(4)
O3 K1 N2 N3 . . -168.4(4)
O2 K1 N2 N3 2_656 . -117.3(5)
O2 K1 N2 N3 3_545 . -86.1(4)
O1 K1 N2 N3 . . 120.4(4)
O1 K1 N2 N3 2_656 . 139.7(3)
C1 K1 N2 N3 2_656 . 175.8(4)
C1 K1 N2 N3 3_545 . -66.1(4)
K1 K1 N2 N3 4_656 . 14.2(5)
K1 K1 N2 N3 4_646 . -91.4(4)
K1 K1 N2 N3 2_656 . 153.8(4)
O2 K1 N2 N1 3 . -95.4(3)
O3 K1 N2 N1 . . 72.0(3)
O2 K1 N2 N1 2_656 . 123.1(4)
O2 K1 N2 N1 3_545 . 154.3(4)
O1 K1 N2 N1 . . 0.8(3)
O1 K1 N2 N1 2_656 . 20.0(5)
C1 K1 N2 N1 2_656 . 56.2(5)
C1 K1 N2 N1 3_545 . 174.2(4)
K1 K1 N2 N1 4_656 . -105.4(3)
K1 K1 N2 N1 4_646 . 149.0(3)
K1 K1 N2 N1 2_656 . 34.2(3)
N1 N2 N3 C3 . . 0.0(6)
K1 N2 N3 C3 . . -124.8(4)
K1 O1 C1 O2 . . 113.6(5)
K1 O1 C1 O2 2_656 . 32.1(5)
K1 O1 C1 C2 . . -65.4(4)
K1 O1 C1 C2 2_656 . -146.9(4)
K1 O1 C1 K1 . 2_656 81.5(2)
K1 O1 C1 K1 . 3_455 155.27(17)
K1 O1 C1 K1 2_656 3_455 73.78(9)
K1 O2 C1 O1 3_445 . -147.7(4)
K1 O2 C1 O1 2_656 . -38.3(5)
K1 O2 C1 O1 3_455 . 59.3(5)
K1 O2 C1 C2 3_445 . 31.3(5)
K1 O2 C1 C2 2_656 . 140.8(3)
K1 O2 C1 C2 3_455 . -121.7(4)
K1 O2 C1 K1 3_445 2_656 -109.5(3)
K1 O2 C1 K1 3_455 2_656 97.5(2)
K1 O2 C1 K1 3_445 3_455 153.0(4)
K1 O2 C1 K1 2_656 3_455 -97.5(2)
N2 N1 C2 C1 . . 79.5(6)
C8 N1 C2 C1 . . -95.5(5)
O1 C1 C2 N1 . . -4.9(6)
O2 C1 C2 N1 . . 175.9(4)
K1 C1 C2 N1 2_656 . -116.0(5)
K1 C1 C2 N1 3_455 . 117.6(4)
N2 N3 C3 C4 . . -179.2(5)
N2 N3 C3 C8 . . 0.7(6)
N3 C3 C4 C5 . . -179.5(6)
C8 C3 C4 C5 . . 0.6(7)
C3 C4 C5 C6 . . -1.0(9)
C4 C5 C6 C7 . . 1.4(10)
C5 C6 C7 C8 . . -1.2(8)
N2 N1 C8 C7 . . -179.7(5)
C2 N1 C8 C7 . . -4.3(9)
N2 N1 C8 C3 . . 1.2(5)
C2 N1 C8 C3 . . 176.6(4)
C6 C7 C8 N1 . . -178.2(5)
C6 C7 C8 C3 . . 0.7(7)
N3 C3 C8 N1 . . -1.1(5)
C4 C3 C8 N1 . . 178.8(5)
N3 C3 C8 C7 . . 179.6(5)
C4 C3 C8 C7 . . -0.5(7)
O2 K1 O3 K1 3 2_656 35.2(2)
O2 K1 O3 K1 2_656 2_656 82.75(8)
O2 K1 O3 K1 3_545 2_656 168.36(6)
O1 K1 O3 K1 . 2_656 -45.72(7)
N2 K1 O3 K1 . 2_656 -109.23(9)
O1 K1 O3 K1 2_656 2_656 40.61(7)
C1 K1 O3 K1 2_656 2_656 64.09(10)
C1 K1 O3 K1 3_545 2_656 169.75(7)
K1 K1 O3 K1 4_656 2_656 69.19(5)
K1 K1 O3 K1 4_646 2_656 124.62(4)
